data_7117863
loop_
_publ_author_name
'Crossland, C.J.'
'Evans, J.S.O.'

_publ_section_title
;
 Synthesis and characterisation of a new high pressure polymorph of Cu2 W
 S4
;
_journal_name_full 'Chemical Communications'
_journal_page_first 2292
_journal_page_last 2293
_journal_volume 2003
_journal_year 2003
_chemical_formula_sum 'Cu2 S4 W'
_chemical_name_systematic 'Cu2 (W S4)'
_space_group_IT_number 121
_symmetry_space_group_name_Hall 'I -4 2'
_symmetry_space_group_name_H-M 'I -4 2 m'
_cell_angle_alpha 90
_cell_angle_beta 90
_cell_angle_gamma 90
_cell_formula_units_Z 2
_cell_length_a 5.44427
_cell_length_b 5.44427
_cell_length_c 10.0687
_cell_volume 298.437
_citation_journal_id_ASTM CHCOFS
_cod_data_source_file Crossland_CHCOFS_2003_1233.cif
_cod_data_source_block Cu2S4W1
_cod_original_formula_sum 'Cu2 S4 W1'
_cod_database_code 7117863

loop_
_symmetry_equiv_pos_as_xyz
x,y,z
y,-x,-z
-x,-y,z
-y,x,-z
x,-y,-z
-y,-x,z
-x,y,-z
y,x,z
x+1/2,y+1/2,z+1/2
y+1/2,-x+1/2,-z+1/2
-x+1/2,-y+1/2,z+1/2
-y+1/2,x+1/2,-z+1/2
x+1/2,-y+1/2,-z+1/2
-y+1/2,-x+1/2,z+1/2
-x+1/2,y+1/2,-z+1/2
y+1/2,x+1/2,z+1/2

loop_
_atom_site_label
_atom_site_type_symbol
_atom_site_fract_x
_atom_site_fract_y
_atom_site_fract_z
_atom_site_occupancy
_atom_site_U_iso_or_equiv
W1 W+6 0 0 0 1 0.0
Cu1 Cu+1 0.5 0 0 1 0.0
S1 S-2 0.2381 0.2381 0.1189 1 0.0
